data_4504112
loop_
_publ_author_name
'Feng, Mei-Ling'
'Li, Xiu-Ling'
'Mao, Jiang-Gao'

_publ_section_title
;
 New Organically Templated Gallium and Indium Selenites or Selenates with
 One-, Two-, and Three-Dimensional Structures
;
_journal_issue 4
_journal_name_full 'Crystal Growth &amp; Design'
_journal_page_first 770
_journal_paper_doi 10.1021/cg060824d
_journal_volume 7
_journal_year 2007
_chemical_formula_sum 'C6 H14 F Ga N2 O8 Se'
_chemical_formula_weight 409.87
_chemical_name_systematic
; 
 ? 
;
_space_group_IT_number 2
_symmetry_cell_setting triclinic
_symmetry_space_group_name_Hall '-P 1'
_symmetry_space_group_name_H-M 'P -1'
_atom_sites_solution_hydrogens geom
_atom_sites_solution_primary direct
_atom_sites_solution_secondary difmap
_audit_creation_method SHELXL-97
_cell_angle_alpha 66.531(11)
_cell_angle_beta 77.448(13)
_cell_angle_gamma 71.889(12)
_cell_formula_units_Z 2
_cell_length_a 6.377
_cell_length_b 9.2820(2)
_cell_length_c 11.41120(10)
_cell_measurement_reflns_used 1372
_cell_measurement_temperature 293(2)
_cell_measurement_theta_max 27.4835
_cell_measurement_theta_min 2.4716
_cell_volume 585.47(6)
_computing_structure_refinement 'SHELXL-97 (Sheldrick, 1997)'
_computing_structure_solution 'SHELXS-97 (Sheldrick, 1990)'
_diffrn_ambient_temperature 293(2)
_diffrn_measured_fraction_theta_full 0.987
_diffrn_measured_fraction_theta_max 0.987
_diffrn_measurement_device_type 'Rigaku Mercury CCD'
_diffrn_measurement_method 'narrow frame method'
_diffrn_radiation_monochromator graphite
_diffrn_radiation_source 'fine-focus sealed tube'
_diffrn_radiation_type MoK\a
_diffrn_radiation_wavelength 0.71073
_diffrn_reflns_av_R_equivalents 0.0250
_diffrn_reflns_av_sigmaI/netI 0.0427
_diffrn_reflns_limit_h_max 8
_diffrn_reflns_limit_h_min -8
_diffrn_reflns_limit_k_max 12
_diffrn_reflns_limit_k_min -12
_diffrn_reflns_limit_l_max 14
_diffrn_reflns_limit_l_min -11
_diffrn_reflns_number 4558
_diffrn_reflns_theta_full 27.48
_diffrn_reflns_theta_max 27.48
_diffrn_reflns_theta_min 2.55
_diffrn_standards_decay_% <1.0
_exptl_absorpt_coefficient_mu 5.513
_exptl_absorpt_correction_T_max 1.0000
_exptl_absorpt_correction_T_min 0.6809
_exptl_absorpt_correction_type 'Multi-scan technique'
_exptl_crystal_colour colorless
_exptl_crystal_density_diffrn 2.325
_exptl_crystal_density_method 'not measured'
_exptl_crystal_description Prism
_exptl_crystal_F_000 404
_exptl_crystal_size_max 0.1000
_exptl_crystal_size_mid 0.0600
_exptl_crystal_size_min 0.0500
_refine_diff_density_max 1.031
_refine_diff_density_min -0.959
_refine_diff_density_rms 0.164
_refine_ls_extinction_method none
_refine_ls_goodness_of_fit_ref 1.062
_refine_ls_hydrogen_treatment constr
_refine_ls_matrix_type full
_refine_ls_number_parameters 172
_refine_ls_number_reflns 2660
_refine_ls_number_restraints 0
_refine_ls_restrained_S_all 1.062
_refine_ls_R_factor_all 0.0535
_refine_ls_R_factor_gt 0.0410
_refine_ls_shift/su_max 0.001
_refine_ls_shift/su_mean 0.000
_refine_ls_structure_factor_coef Fsqd
_refine_ls_weighting_details 'calc w=1/[\s^2^(Fo^2^)+(0.0518P)^2^+2.5511P] where P=(Fo^2^+2Fc^2^)/3'
_refine_ls_weighting_scheme calc
_refine_ls_wR_factor_gt 0.1042
_refine_ls_wR_factor_ref 0.1118
_reflns_number_gt 2164
_reflns_number_total 2660
_reflns_threshold_expression >2sigma(I)
_cod_data_source_file cg060824dsi20061121_080644.cif
_cod_data_source_block C6H14N2GaFSeO8
_cod_depositor_comments
;
The following automatic conversions were performed:

'_symmetry_cell_setting' value 'Triclinic' changed to 'triclinic'
according to /home/saulius/struct/CIF-dictionaries/cif_core.dic
dictionary named 'cif_core.dic' version 2.4.1 from 2010-06-29.

Automatic conversion script
Id: cif_fix_values 1715 2011-07-08 13:25:40Z adriana 
;
_cod_original_sg_symbol_H-M P-1
_cod_database_code 4504112

loop_
_symmetry_equiv_pos_as_xyz
'x, y, z'
'-x, -y, -z'

loop_
_atom_site_label
_atom_site_type_symbol
_atom_site_fract_x
_atom_site_fract_y
_atom_site_fract_z
_atom_site_U_iso_or_equiv
_atom_site_adp_type
_atom_site_occupancy
_atom_site_symmetry_multiplicity
_atom_site_calc_flag
_atom_site_refinement_flags
Ga1 Ga 0.25518(9) -0.89693(6) 1.30708(5) 0.01273(15) Uani 1 1 d .
Se1 Se 0.23558(8) -0.99875(6) 1.61175(5) 0.01433(15) Uani 1 1 d .
F1 F 0.4098(6) -1.0605(4) 1.2416(3) 0.0225(7) Uani 1 1 d .
O1 O 0.0028(7) -0.4269(5) 1.2422(4) 0.0273(9) Uani 1 1 d .
O1W O 0.4206(8) -0.4628(5) 0.7808(4) 0.0314(10) Uani 1 1 d .
O2 O 0.2099(7) -0.4755(5) 1.0188(4) 0.0257(9) Uani 1 1 d .
O3 O 0.4553(6) -1.1400(5) 1.6834(4) 0.0220(8) Uani 1 1 d .
O4 O 0.0313(6) -1.0776(5) 1.7162(4) 0.0232(9) Uani 1 1 d .
O5 O 0.2649(6) -0.7408(4) 1.1260(3) 0.0175(8) Uani 1 1 d .
O6 O 0.1056(6) -0.6964(4) 1.3447(3) 0.0189(8) Uani 1 1 d .
O7 O 0.2503(6) -1.0500(4) 1.4822(3) 0.0186(8) Uani 1 1 d .
C1 C 0.3034(9) -0.4073(7) 0.4374(6) 0.0225(11) Uani 1 1 d .
H1A H 0.2132 -0.3791 0.3693 0.027 Uiso 1 1 calc R
H1B H 0.2267 -0.3425 0.4902 0.027 Uiso 1 1 calc R
C2 C -0.1811(10) -0.0777(7) 1.0457(6) 0.0249(12) Uani 1 1 d .
H2A H -0.1790 -0.1187 1.1381 0.030 Uiso 1 1 calc R
H2B H -0.3010 -0.1071 1.0279 0.030 Uiso 1 1 calc R
C3 C 0.0913(9) -0.5662(6) 1.2452(5) 0.0172(10) Uani 1 1 d .
C4 C 0.1984(9) -0.5933(6) 1.1178(5) 0.0157(10) Uani 1 1 d .
C5 C 0.5200(8) -0.3708(6) 0.3809(4) 0.0129(9) Uani 1 1 d .
H5A H 0.4975 -0.2559 0.3304 0.015 Uiso 1 1 calc R
H5B H 0.5920 -0.4303 0.3237 0.015 Uiso 1 1 calc R
C6 C 0.0325(8) -0.1530(5) 0.9860(4) 0.0100(9) Uani 1 1 d .
H6A H 0.0248 -0.1202 0.8947 0.012 Uiso 1 1 calc R
H6B H 0.0582 -0.2702 1.0234 0.012 Uiso 1 1 calc R
N1 N 0.2225(9) -0.1047(7) 1.0054(6) 0.0371(13) Uani 1 1 d .
H0A H 0.3487 -0.1476 0.9644 0.044 Uiso 1 1 calc R
H0B H 0.2390 -0.1440 1.0897 0.044 Uiso 1 1 calc R
N2 N 0.6665(10) -0.4152(7) 0.4817(6) 0.0377(13) Uani 1 1 d .
H7A H 0.6054 -0.3550 0.5316 0.045 Uiso 1 1 calc R
H7B H 0.7993 -0.3951 0.4447 0.045 Uiso 1 1 calc R

loop_
_atom_site_aniso_label
_atom_site_aniso_U_11
_atom_site_aniso_U_22
_atom_site_aniso_U_33
_atom_site_aniso_U_23
_atom_site_aniso_U_13
_atom_site_aniso_U_12
Ga1 0.0123(3) 0.0140(3) 0.0110(3) -0.0033(2) -0.0014(2) -0.0036(2)
Se1 0.0147(3) 0.0150(3) 0.0131(3) -0.00295(19) -0.00188(18) -0.00576(19)
F1 0.0275(18) 0.0145(14) 0.0185(16) -0.0048(12) 0.0018(13) -0.0004(13)
O1 0.033(2) 0.021(2) 0.026(2) -0.0113(17) -0.0004(18) -0.0024(18)
O1W 0.044(3) 0.032(2) 0.023(2) -0.0142(19) 0.0051(19) -0.016(2)
O2 0.038(2) 0.0174(19) 0.017(2) -0.0031(16) 0.0030(17) -0.0087(17)
O3 0.0139(18) 0.024(2) 0.025(2) -0.0003(17) -0.0081(15) -0.0073(15)
O4 0.0160(19) 0.042(2) 0.0140(18) -0.0077(17) 0.0005(14) -0.0150(17)
O5 0.023(2) 0.0135(17) 0.0155(18) -0.0054(14) -0.0020(14) -0.0039(15)
O6 0.021(2) 0.0197(18) 0.0139(18) -0.0073(15) 0.0000(14) -0.0022(15)
O7 0.022(2) 0.0221(19) 0.0096(17) -0.0017(14) -0.0017(14) -0.0073(16)
C1 0.019(3) 0.023(3) 0.024(3) -0.009(2) -0.005(2) -0.001(2)
C2 0.023(3) 0.031(3) 0.025(3) -0.014(3) 0.005(2) -0.013(2)
C3 0.014(2) 0.020(2) 0.019(3) -0.010(2) -0.0015(19) -0.001(2)
C4 0.020(3) 0.014(2) 0.013(2) -0.0029(19) -0.0060(19) -0.004(2)
C5 0.020(3) 0.011(2) 0.008(2) -0.0031(18) 0.0017(18) -0.0062(19)
C6 0.015(2) 0.0068(19) 0.009(2) -0.0060(17) -0.0011(17) -0.0010(17)
N1 0.028(3) 0.040(3) 0.043(3) -0.020(3) -0.005(2) 0.000(2)
N2 0.036(3) 0.046(3) 0.038(3) -0.019(3) 0.005(3) -0.019(3)

loop_
_atom_type_symbol
_atom_type_description
_atom_type_scat_dispersion_real
_atom_type_scat_dispersion_imag
_atom_type_scat_source
C C 0.0033 0.0016 'International Tables Vol C Tables 4.2.6.8 and 6.1.1.4'
H H 0.0000 0.0000 'International Tables Vol C Tables 4.2.6.8 and 6.1.1.4'
N N 0.0061 0.0033 'International Tables Vol C Tables 4.2.6.8 and 6.1.1.4'
O O 0.0106 0.0060 'International Tables Vol C Tables 4.2.6.8 and 6.1.1.4'
F F 0.0171 0.0103 'International Tables Vol C Tables 4.2.6.8 and 6.1.1.4'
Ga Ga 0.2307 1.6083 'International Tables Vol C Tables 4.2.6.8 and 6.1.1.4'
Se Se -0.0929 2.2259 'International Tables Vol C Tables 4.2.6.8 and 6.1.1.4'

loop_
_geom_angle_atom_site_label_1
_geom_angle_atom_site_label_2
_geom_angle_atom_site_label_3
_geom_angle
_geom_angle_site_symmetry_1
_geom_angle_site_symmetry_3
F1 Ga1 O7 92.23(15) . .
F1 Ga1 O6 169.54(14) . .
O7 Ga1 O6 97.96(16) . .
F1 Ga1 O5 87.15(14) . .
O7 Ga1 O5 179.15(16) . .
O6 Ga1 O5 82.64(15) . .
F1 Ga1 O4 89.73(16) . 2_538
O7 Ga1 O4 92.34(16) . 2_538
O6 Ga1 O4 92.20(17) . 2_538
O5 Ga1 O4 88.23(15) . 2_538
F1 Ga1 O3 89.90(16) . 2_638
O7 Ga1 O3 91.96(16) . 2_638
O6 Ga1 O3 87.40(17) . 2_638
O5 Ga1 O3 87.46(15) . 2_638
O4 Ga1 O3 175.69(15) 2_538 2_638
O3 Se1 O4 98.19(19) . .
O3 Se1 O7 100.33(19) . .
O4 Se1 O7 104.39(18) . .
O2 O1W O3 98.83(18) . 1_564
C4 O2 O1W 129.8(4) . .
Se1 O3 Ga1 126.9(2) . 2_638
Se1 O4 Ga1 133.1(2) . 2_538
C4 O5 Ga1 113.1(3) . .
C3 O6 Ga1 114.0(3) . .
Se1 O7 Ga1 123.3(2) . .
C5 C1 N2 110.5(5) . 2_646
C6 C2 N1 111.0(5) . 2_557
O1 C3 O6 126.8(5) . .
O1 C3 C4 118.7(5) . .
O6 C3 C4 114.5(4) . .
O2 C4 O5 125.4(5) . .
O2 C4 C3 119.4(4) . .
O5 C4 C3 115.2(4) . .
C1 C5 N2 111.6(4) . .
C2 C6 N1 111.6(4) . .
C6 N1 C2 110.4(5) . 2_557
C5 N2 C1 109.4(5) . 2_646

loop_
_geom_bond_atom_site_label_1
_geom_bond_atom_site_label_2
_geom_bond_distance
_geom_bond_site_symmetry_2
Ga1 F1 1.868(3) .
Ga1 O7 1.937(4) .
Ga1 O6 1.978(4) .
Ga1 O5 1.997(4) .
Ga1 O4 1.998(4) 2_538
Ga1 O3 2.012(4) 2_638
Se1 O3 1.689(4) .
Se1 O4 1.696(4) .
Se1 O7 1.701(4) .
O1 C3 1.229(6) .
O1W O2 2.731(6) .
O1W O3 2.813(6) 1_564
O2 C4 1.227(6) .
O3 Ga1 2.012(4) 2_638
O4 Ga1 1.998(4) 2_538
O5 C4 1.272(6) .
O6 C3 1.281(6) .
C1 C5 1.473(7) .
C1 N2 1.508(8) 2_646
C2 C6 1.481(7) .
C2 N1 1.510(8) 2_557
C3 C4 1.549(7) .
C5 N2 1.489(8) .
C6 N1 1.500(7) .
N1 C2 1.510(8) 2_557
N2 C1 1.508(8) 2_646
